data_7113382
loop_
_publ_author_name
'Hevia, Eva'
'Gallagher, Daniel J.'
'Kennedy, Alan R.'
'Mulvey, Robert E.'
'O'Hara, Charles T'
'Talmard, Christine'

_publ_section_title
;
 Isolation and characterisation of the mixed-metal alkyl amide
 [(TMEDA)Na(mu-Bu)(mu-TMP)Mg(TMP)], an unexpected chelate-trapped
 intermediate in the formation of inverse crowns.
;
_journal_issue 21
_journal_name_full 'Chemical communications (Cambridge, England)'
_journal_page_first 2422
_journal_page_last 2423
_journal_paper_doi 10.1039/b410293b
_journal_year 2004
_chemical_formula_sum 'C28 H61 Mg N4 Na'
_chemical_formula_weight 501.11
_chemical_name_systematic
;
?
;
_space_group_IT_number 2
_symmetry_cell_setting triclinic
_symmetry_space_group_name_Hall '-P 1'
_symmetry_space_group_name_H-M 'P -1'
_atom_sites_solution_hydrogens geom
_atom_sites_solution_primary direct
_atom_sites_solution_secondary difmap
_audit_creation_method SHELXL-97
_cell_angle_alpha 97.037(3)
_cell_angle_beta 106.436(4)
_cell_angle_gamma 96.617(2)
_cell_formula_units_Z 2
_cell_length_a 10.2664(6)
_cell_length_b 10.9478(7)
_cell_length_c 15.3294(8)
_cell_measurement_reflns_used 87615
_cell_measurement_temperature 123(2)
_cell_measurement_theta_max 26.37
_cell_measurement_theta_min 1.00
_cell_volume 1619.62(17)
_computing_data_collection 'Denzo & Collect'
_computing_structure_refinement 'SHELXL-97 (Sheldrick, 1997)'
_diffrn_ambient_temperature 123(2)
_diffrn_measured_fraction_theta_full 0.983
_diffrn_measured_fraction_theta_max 0.983
_diffrn_measurement_device_type 'Nonius Kappa CCD'
_diffrn_measurement_method 'omega and phi scans'
_diffrn_radiation_monochromator graphite
_diffrn_radiation_source 'fine-focus sealed tube'
_diffrn_radiation_type MoK\a
_diffrn_radiation_wavelength 0.71073
_diffrn_reflns_av_R_equivalents 0.0693
_diffrn_reflns_av_sigmaI/netI 0.0441
_diffrn_reflns_limit_h_max 12
_diffrn_reflns_limit_h_min -12
_diffrn_reflns_limit_k_max 13
_diffrn_reflns_limit_k_min -13
_diffrn_reflns_limit_l_max 18
_diffrn_reflns_limit_l_min -19
_diffrn_reflns_number 23255
_diffrn_reflns_theta_full 26.31
_diffrn_reflns_theta_max 26.31
_diffrn_reflns_theta_min 2.09
_exptl_absorpt_coefficient_mu 0.089
_exptl_absorpt_correction_type none
_exptl_crystal_colour colourless
_exptl_crystal_density_diffrn 1.028
_exptl_crystal_density_method 'not measured'
_exptl_crystal_description fragment
_exptl_crystal_F_000 560
_exptl_crystal_size_max 0.60
_exptl_crystal_size_mid 0.30
_exptl_crystal_size_min 0.08
_refine_diff_density_max 0.675
_refine_diff_density_min -0.356
_refine_diff_density_rms 0.047
_refine_ls_extinction_method none
_refine_ls_goodness_of_fit_ref 1.102
_refine_ls_hydrogen_treatment mixed
_refine_ls_matrix_type full
_refine_ls_number_parameters 328
_refine_ls_number_reflns 6474
_refine_ls_number_restraints 0
_refine_ls_restrained_S_all 1.102
_refine_ls_R_factor_all 0.0719
_refine_ls_R_factor_gt 0.0601
_refine_ls_shift/su_max 0.001
_refine_ls_shift/su_mean 0.000
_refine_ls_structure_factor_coef Fsqd
_refine_ls_weighting_details 'calc w=1/[\s^2^(Fo^2^)+(0.0788P)^2^+0.8739P] where P=(Fo^2^+2Fc^2^)/3'
_refine_ls_weighting_scheme calc
_refine_ls_wR_factor_gt 0.1622
_refine_ls_wR_factor_ref 0.1734
_reflns_number_gt 5441
_reflns_number_total 6474
_reflns_threshold_expression I>2sigma(I)
_cod_data_source_file b410293b.txt
_cod_data_source_block grem124
_cod_original_cell_volume 1619.62(16)
_cod_original_sg_symbol_H-M P-1
_cod_database_code 7113382

loop_
_symmetry_equiv_pos_as_xyz
'x, y, z'
'-x, -y, -z'

loop_
_atom_site_label
_atom_site_type_symbol
_atom_site_fract_x
_atom_site_fract_y
_atom_site_fract_z
_atom_site_U_iso_or_equiv
_atom_site_adp_type
_atom_site_occupancy
_atom_site_symmetry_multiplicity
_atom_site_calc_flag
_atom_site_refinement_flags
Mg1 Mg 0.10531(6) 0.36879(6) 0.74629(5) 0.03124(19) Uani 1 1 d .
Na1 Na 0.29262(8) 0.60136(7) 0.73342(5) 0.0317(2) Uani 1 1 d .
N1 N 0.28116(16) 0.37449(15) 0.70418(12) 0.0302(4) Uani 1 1 d .
N2 N 0.00274(17) 0.23610(16) 0.79147(11) 0.0321(4) Uani 1 1 d .
N3 N 0.34518(18) 0.77686(16) 0.65504(12) 0.0347(4) Uani 1 1 d .
N4 N 0.38891(17) 0.78243(16) 0.86238(11) 0.0335(4) Uani 1 1 d .
C1 C 0.0360(2) 0.5513(2) 0.7415(2) 0.0423(5) Uani 1 1 d .
C2 C -0.1216(2) 0.5286(2) 0.70304(17) 0.0411(5) Uani 1 1 d .
H2A H -0.1585 0.4736 0.7400 0.049 Uiso 1 1 calc R
H2B H -0.1478 0.4830 0.6392 0.049 Uiso 1 1 calc R
C3 C -0.1929(2) 0.6460(2) 0.70173(17) 0.0436(5) Uani 1 1 d .
H3A H -0.1535 0.7039 0.6677 0.052 Uiso 1 1 calc R
H3B H -0.2921 0.6212 0.6684 0.052 Uiso 1 1 calc R
C4 C -0.1764(3) 0.7123(3) 0.79653(19) 0.0531(6) Uani 1 1 d .
H4A H -0.2160 0.6556 0.8304 0.080 Uiso 1 1 calc R
H4B H -0.2239 0.7850 0.7921 0.080 Uiso 1 1 calc R
H4C H -0.0784 0.7396 0.8292 0.080 Uiso 1 1 calc R
C5 C 0.2629(2) 0.34162(19) 0.60451(15) 0.0354(5) Uani 1 1 d .
C6 C 0.3909(2) 0.3954(2) 0.57940(16) 0.0416(5) Uani 1 1 d .
H6A H 0.3793 0.3634 0.5140 0.050 Uiso 1 1 calc R
H6B H 0.3983 0.4873 0.5865 0.050 Uiso 1 1 calc R
C7 C 0.5227(2) 0.3617(2) 0.63914(17) 0.0452(6) Uani 1 1 d .
H7A H 0.6025 0.4028 0.6237 0.054 Uiso 1 1 calc R
H7B H 0.5206 0.2704 0.6272 0.054 Uiso 1 1 calc R
C8 C 0.5375(2) 0.4034(2) 0.74014(16) 0.0384(5) Uani 1 1 d .
H8A H 0.5507 0.4956 0.7530 0.046 Uiso 1 1 calc R
H8B H 0.6204 0.3760 0.7787 0.046 Uiso 1 1 calc R
C9 C 0.4109(2) 0.35027(19) 0.76698(15) 0.0337(4) Uani 1 1 d .
C10 C 0.1413(2) 0.4007(2) 0.55231(15) 0.0410(5) Uani 1 1 d .
H10A H 0.0590 0.3704 0.5685 0.061 Uiso 1 1 calc R
H10B H 0.1245 0.3777 0.4858 0.061 Uiso 1 1 calc R
H10C H 0.1630 0.4916 0.5694 0.061 Uiso 1 1 calc R
C11 C 0.2281(3) 0.1999(2) 0.5655(2) 0.0521(6) Uani 1 1 d .
H11A H 0.3119 0.1621 0.5823 0.078 Uiso 1 1 calc R
H11B H 0.1902 0.1879 0.4983 0.078 Uiso 1 1 calc R
H11C H 0.1602 0.1603 0.5915 0.078 Uiso 1 1 calc R
C12 C 0.4245(2) 0.4159(2) 0.86372(16) 0.0443(5) Uani 1 1 d .
H12A H 0.4166 0.5041 0.8621 0.066 Uiso 1 1 calc R
H12B H 0.5142 0.4091 0.9057 0.066 Uiso 1 1 calc R
H12C H 0.3512 0.3767 0.8853 0.066 Uiso 1 1 calc R
C13 C 0.4164(3) 0.2114(2) 0.7759(2) 0.0508(6) Uani 1 1 d .
H13A H 0.3316 0.1744 0.7862 0.076 Uiso 1 1 calc R
H13B H 0.4954 0.2052 0.8280 0.076 Uiso 1 1 calc R
H13C H 0.4256 0.1667 0.7190 0.076 Uiso 1 1 calc R
C14 C -0.0856(2) 0.12782(19) 0.72821(14) 0.0324(4) Uani 1 1 d .
C15 C -0.2209(2) 0.0920(2) 0.75079(16) 0.0414(5) Uani 1 1 d .
H15A H -0.2810 0.1553 0.7341 0.050 Uiso 1 1 calc R
H15B H -0.2691 0.0110 0.7127 0.050 Uiso 1 1 calc R
C16 C -0.1985(2) 0.0819(2) 0.85144(17) 0.0442(5) Uani 1 1 d .
H16A H -0.2882 0.0659 0.8634 0.053 Uiso 1 1 calc R
H16B H -0.1484 0.0117 0.8671 0.053 Uiso 1 1 calc R
C17 C -0.1160(2) 0.2023(2) 0.91021(16) 0.0436(5) Uani 1 1 d .
H17A H -0.0960 0.1935 0.9760 0.052 Uiso 1 1 calc R
H17B H -0.1721 0.2700 0.8995 0.052 Uiso 1 1 calc R
C18 C 0.0202(2) 0.2393(2) 0.88983(15) 0.0388(5) Uani 1 1 d .
C19 C -0.0124(3) 0.0119(2) 0.72226(17) 0.0448(5) Uani 1 1 d .
H19A H 0.0763 0.0361 0.7119 0.067 Uiso 1 1 calc R
H19B H -0.0700 -0.0518 0.6711 0.067 Uiso 1 1 calc R
H19C H 0.0029 -0.0217 0.7801 0.067 Uiso 1 1 calc R
C20 C -0.1251(2) 0.1649(2) 0.63235(15) 0.0427(5) Uani 1 1 d .
H20A H -0.1708 0.2386 0.6337 0.064 Uiso 1 1 calc R
H20B H -0.1878 0.0959 0.5881 0.064 Uiso 1 1 calc R
H20C H -0.0421 0.1839 0.6138 0.064 Uiso 1 1 calc R
C21 C 0.1241(2) 0.1586(3) 0.93643(17) 0.0489(6) Uani 1 1 d .
H21A H 0.0873 0.0703 0.9127 0.073 Uiso 1 1 calc R
H21B H 0.1401 0.1744 1.0032 0.073 Uiso 1 1 calc R
H21C H 0.2110 0.1797 0.9230 0.073 Uiso 1 1 calc R
C22 C 0.0747(3) 0.3757(2) 0.93729(18) 0.0520(6) Uani 1 1 d .
H22A H 0.1656 0.4012 0.9307 0.078 Uiso 1 1 calc R
H22B H 0.0818 0.3827 1.0029 0.078 Uiso 1 1 calc R
H22C H 0.0112 0.4298 0.9085 0.078 Uiso 1 1 calc R
C23 C 0.4327(2) 0.8745(2) 0.73019(15) 0.0385(5) Uani 1 1 d .
H23A H 0.4377 0.9547 0.7067 0.046 Uiso 1 1 calc R
H23B H 0.5270 0.8538 0.7491 0.046 Uiso 1 1 calc R
C24 C 0.3823(2) 0.8907(2) 0.81393(15) 0.0389(5) Uani 1 1 d .
H24A H 0.4384 0.9651 0.8574 0.047 Uiso 1 1 calc R
H24B H 0.2860 0.9061 0.7944 0.047 Uiso 1 1 calc R
C25 C 0.4145(3) 0.7594(2) 0.58385(18) 0.0496(6) Uani 1 1 d .
H25A H 0.3588 0.6934 0.5337 0.074 Uiso 1 1 calc R
H25B H 0.5048 0.7359 0.6107 0.074 Uiso 1 1 calc R
H25C H 0.4263 0.8374 0.5596 0.074 Uiso 1 1 calc R
C26 C 0.2110(2) 0.8138(2) 0.61386(17) 0.0461(5) Uani 1 1 d .
H26A H 0.2248 0.8943 0.5934 0.069 Uiso 1 1 calc R
H26B H 0.1614 0.8210 0.6598 0.069 Uiso 1 1 calc R
H26C H 0.1573 0.7507 0.5609 0.069 Uiso 1 1 calc R
C27 C 0.5315(2) 0.7797(2) 0.91540(17) 0.0465(6) Uani 1 1 d .
H27A H 0.5687 0.8584 0.9581 0.070 Uiso 1 1 calc R
H27B H 0.5868 0.7685 0.8732 0.070 Uiso 1 1 calc R
H27C H 0.5343 0.7104 0.9504 0.070 Uiso 1 1 calc R
C28 C 0.3073(3) 0.7925(3) 0.92634(17) 0.0513(6) Uani 1 1 d .
H28A H 0.3429 0.8701 0.9705 0.077 Uiso 1 1 calc R
H28B H 0.3133 0.7214 0.9596 0.077 Uiso 1 1 calc R
H28C H 0.2112 0.7929 0.8919 0.077 Uiso 1 1 calc R
H1A H 0.056(3) 0.586(3) 0.801(2) 0.071(10) Uiso 1 1 d .
H1B H 0.069(3) 0.618(3) 0.698(2) 0.073(9) Uiso 1 1 d .

loop_
_atom_site_aniso_label
_atom_site_aniso_U_11
_atom_site_aniso_U_22
_atom_site_aniso_U_33
_atom_site_aniso_U_23
_atom_site_aniso_U_13
_atom_site_aniso_U_12
Mg1 0.0235(3) 0.0295(3) 0.0416(4) 0.0044(3) 0.0118(3) 0.0039(3)
Na1 0.0279(4) 0.0277(4) 0.0388(4) 0.0055(3) 0.0093(3) 0.0033(3)
N1 0.0235(8) 0.0299(8) 0.0388(9) 0.0068(7) 0.0106(7) 0.0056(6)
N2 0.0271(8) 0.0365(9) 0.0321(8) 0.0051(7) 0.0099(7) 0.0015(7)
N3 0.0389(10) 0.0337(9) 0.0335(9) 0.0072(7) 0.0120(7) 0.0094(7)
N4 0.0284(9) 0.0380(9) 0.0326(9) 0.0052(7) 0.0079(7) 0.0028(7)
C1 0.0275(11) 0.0358(11) 0.0661(16) 0.0074(11) 0.0180(10) 0.0064(9)
C2 0.0360(11) 0.0405(12) 0.0476(12) 0.0092(10) 0.0119(10) 0.0088(9)
C3 0.0330(11) 0.0515(13) 0.0485(13) 0.0144(10) 0.0117(10) 0.0100(10)
C4 0.0477(14) 0.0553(15) 0.0600(16) 0.0074(12) 0.0217(12) 0.0110(12)
C5 0.0295(10) 0.0349(10) 0.0401(11) -0.0016(8) 0.0119(9) 0.0023(8)
C6 0.0362(11) 0.0491(13) 0.0401(12) 0.0006(10) 0.0169(9) 0.0028(10)
C7 0.0311(11) 0.0538(14) 0.0539(14) 0.0014(11) 0.0214(10) 0.0049(10)
C8 0.0271(10) 0.0393(11) 0.0493(12) 0.0084(9) 0.0120(9) 0.0046(8)
C9 0.0269(10) 0.0330(10) 0.0453(11) 0.0114(9) 0.0138(9) 0.0093(8)
C10 0.0355(11) 0.0483(13) 0.0365(11) 0.0034(9) 0.0090(9) 0.0050(9)
C11 0.0439(13) 0.0411(13) 0.0637(16) -0.0106(11) 0.0146(12) 0.0005(10)
C12 0.0412(12) 0.0546(14) 0.0408(12) 0.0168(10) 0.0108(10) 0.0170(10)
C13 0.0410(13) 0.0380(12) 0.0803(18) 0.0221(12) 0.0210(12) 0.0141(10)
C14 0.0285(10) 0.0329(10) 0.0348(10) 0.0054(8) 0.0090(8) 0.0026(8)
C15 0.0271(10) 0.0484(12) 0.0456(12) 0.0102(10) 0.0080(9) -0.0009(9)
C16 0.0322(11) 0.0533(13) 0.0512(13) 0.0135(11) 0.0187(10) 0.0014(10)
C17 0.0402(12) 0.0553(14) 0.0412(12) 0.0086(10) 0.0217(10) 0.0063(10)
C18 0.0319(11) 0.0492(13) 0.0347(11) 0.0056(9) 0.0116(9) 0.0014(9)
C19 0.0485(13) 0.0367(11) 0.0514(13) 0.0052(10) 0.0186(11) 0.0082(10)
C20 0.0358(11) 0.0508(13) 0.0360(11) 0.0088(10) 0.0051(9) -0.0023(10)
C21 0.0388(12) 0.0705(17) 0.0386(12) 0.0152(11) 0.0093(10) 0.0121(11)
C22 0.0553(15) 0.0550(15) 0.0434(13) -0.0026(11) 0.0192(11) -0.0009(12)
C23 0.0414(12) 0.0312(10) 0.0426(12) 0.0084(9) 0.0125(9) 0.0020(9)
C24 0.0422(12) 0.0323(10) 0.0390(11) 0.0015(9) 0.0083(9) 0.0073(9)
C25 0.0631(16) 0.0497(14) 0.0477(13) 0.0150(11) 0.0288(12) 0.0182(12)
C26 0.0435(13) 0.0534(14) 0.0410(12) 0.0144(10) 0.0067(10) 0.0143(11)
C27 0.0354(12) 0.0541(14) 0.0441(12) 0.0101(11) 0.0016(10) 0.0077(10)
C28 0.0476(14) 0.0641(16) 0.0407(12) -0.0019(11) 0.0190(11) -0.0003(12)

loop_
_atom_type_symbol
_atom_type_description
_atom_type_scat_dispersion_real
_atom_type_scat_dispersion_imag
_atom_type_scat_source
Mg Mg 0.0486 0.0363 'International Tables Vol C Tables 4.2.6.8 and 6.1.1.4'
Na Na 0.0362 0.0249 'International Tables Vol C Tables 4.2.6.8 and 6.1.1.4'
N N 0.0061 0.0033 'International Tables Vol C Tables 4.2.6.8 and 6.1.1.4'
C C 0.0033 0.0016 'International Tables Vol C Tables 4.2.6.8 and 6.1.1.4'
H H 0.0000 0.0000 'International Tables Vol C Tables 4.2.6.8 and 6.1.1.4'

loop_
_geom_angle_atom_site_label_1
_geom_angle_atom_site_label_2
_geom_angle_atom_site_label_3
_geom_angle
N2 Mg1 N1 132.20(7)
N2 Mg1 C1 119.17(8)
N1 Mg1 C1 108.57(8)
N2 Mg1 Na1 164.30(6)
N1 Mg1 Na1 52.70(5)
C1 Mg1 Na1 58.08(6)
N1 Na1 N3 135.78(6)
N1 Na1 N4 140.01(7)
N3 Na1 N4 76.16(6)
N1 Na1 C1 85.34(7)
N3 Na1 C1 117.31(7)
N4 Na1 C1 100.67(7)
N1 Na1 Mg1 42.41(4)
N3 Na1 Mg1 151.69(5)
N4 Na1 Mg1 123.38(5)
C1 Na1 Mg1 44.39(5)
N1 Na1 H1B 101.1(9)
N3 Na1 H1B 93.0(9)
N4 Na1 H1B 99.7(8)
C1 Na1 H1B 24.6(9)
Mg1 Na1 H1B 65.3(9)
C5 N1 C9 115.88(15)
C5 N1 Mg1 117.75(12)
C9 N1 Mg1 119.95(13)
C5 N1 Na1 105.73(12)
C9 N1 Na1 104.81(12)
Mg1 N1 Na1 84.89(6)
C18 N2 C14 117.22(16)
C18 N2 Mg1 121.24(13)
C14 N2 Mg1 121.42(13)
C25 N3 C26 108.70(18)
C25 N3 C23 108.16(18)
C26 N3 C23 110.86(17)
C25 N3 Na1 120.10(14)
C26 N3 Na1 104.46(13)
C23 N3 Na1 104.39(12)
C28 N4 C27 108.37(18)
C28 N4 C24 109.41(18)
C27 N4 C24 109.95(17)
C28 N4 Na1 113.09(14)
C27 N4 Na1 112.84(14)
C24 N4 Na1 103.05(12)
C2 C1 Mg1 107.93(15)
C2 C1 Na1 155.50(19)
Mg1 C1 Na1 77.53(7)
C2 C1 H1A 106(2)
Mg1 C1 H1A 105(2)
Na1 C1 H1A 96(2)
C2 C1 H1B 103.7(17)
Mg1 C1 H1B 121.2(16)
Na1 C1 H1B 55.7(17)
H1A C1 H1B 113(3)
C1 C2 C3 116.32(19)
C1 C2 H2A 108.2
C3 C2 H2A 108.2
C1 C2 H2B 108.2
C3 C2 H2B 108.2
H2A C2 H2B 107.4
C4 C3 C2 112.6(2)
C4 C3 H3A 109.1
C2 C3 H3A 109.1
C4 C3 H3B 109.1
C2 C3 H3B 109.1
H3A C3 H3B 107.8
C3 C4 H4A 109.5
C3 C4 H4B 109.5
H4A C4 H4B 109.5
C3 C4 H4C 109.5
H4A C4 H4C 109.5
H4B C4 H4C 109.5
N1 C5 C10 107.64(16)
N1 C5 C6 111.54(17)
C10 C5 C6 107.51(19)
N1 C5 C11 115.42(19)
C10 C5 C11 106.31(18)
C6 C5 C11 108.01(18)
C7 C6 C5 112.44(19)
C7 C6 H6A 109.1
C5 C6 H6A 109.1
C7 C6 H6B 109.1
C5 C6 H6B 109.1
H6A C6 H6B 107.8
C6 C7 C8 109.69(17)
C6 C7 H7A 109.7
C8 C7 H7A 109.7
C6 C7 H7B 109.7
C8 C7 H7B 109.7
H7A C7 H7B 108.2
C7 C8 C9 112.35(18)
C7 C8 H8A 109.1
C9 C8 H8A 109.1
C7 C8 H8B 109.1
C9 C8 H8B 109.1
H8A C8 H8B 107.9
N1 C9 C12 107.57(16)
N1 C9 C8 111.85(17)
C12 C9 C8 107.96(18)
N1 C9 C13 114.79(18)
C12 C9 C13 105.38(19)
C8 C9 C13 108.89(17)
C5 C10 H10A 109.5
C5 C10 H10B 109.5
H10A C10 H10B 109.5
C5 C10 H10C 109.5
H10A C10 H10C 109.5
H10B C10 H10C 109.5
C5 C11 H11A 109.5
C5 C11 H11B 109.5
H11A C11 H11B 109.5
C5 C11 H11C 109.5
H11A C11 H11C 109.5
H11B C11 H11C 109.5
C9 C12 H12A 109.5
C9 C12 H12B 109.5
H12A C12 H12B 109.5
C9 C12 H12C 109.5
H12A C12 H12C 109.5
H12B C12 H12C 109.5
C9 C13 H13A 109.5
C9 C13 H13B 109.5
H13A C13 H13B 109.5
C9 C13 H13C 109.5
H13A C13 H13C 109.5
H13B C13 H13C 109.5
N2 C14 C20 106.77(17)
N2 C14 C15 112.67(17)
C20 C14 C15 106.85(17)
N2 C14 C19 113.29(17)
C20 C14 C19 107.20(18)
C15 C14 C19 109.66(18)
C16 C15 C14 112.97(18)
C16 C15 H15A 109.0
C14 C15 H15A 109.0
C16 C15 H15B 109.0
C14 C15 H15B 109.0
H15A C15 H15B 107.8
C17 C16 C15 109.17(19)
C17 C16 H16A 109.8
C15 C16 H16A 109.8
C17 C16 H16B 109.8
C15 C16 H16B 109.8
H16A C16 H16B 108.3
C16 C17 C18 112.97(18)
C16 C17 H17A 109.0
C18 C17 H17A 109.0
C16 C17 H17B 109.0
C18 C17 H17B 109.0
H17A C17 H17B 107.8
N2 C18 C17 112.88(18)
N2 C18 C21 114.11(18)
C17 C18 C21 108.37(19)
N2 C18 C22 107.05(18)
C17 C18 C22 106.53(19)
C21 C18 C22 107.5(2)
C14 C19 H19A 109.5
C14 C19 H19B 109.5
H19A C19 H19B 109.5
C14 C19 H19C 109.5
H19A C19 H19C 109.5
H19B C19 H19C 109.5
C14 C20 H20A 109.5
C14 C20 H20B 109.5
H20A C20 H20B 109.5
C14 C20 H20C 109.5
H20A C20 H20C 109.5
H20B C20 H20C 109.5
C18 C21 H21A 109.5
C18 C21 H21B 109.5
H21A C21 H21B 109.5
C18 C21 H21C 109.5
H21A C21 H21C 109.5
H21B C21 H21C 109.5
C18 C22 H22A 109.5
C18 C22 H22B 109.5
H22A C22 H22B 109.5
C18 C22 H22C 109.5
H22A C22 H22C 109.5
H22B C22 H22C 109.5
N3 C23 C24 113.75(18)
N3 C23 H23A 108.8
C24 C23 H23A 108.8
N3 C23 H23B 108.8
C24 C23 H23B 108.8
H23A C23 H23B 107.7
N4 C24 C23 113.58(17)
N4 C24 H24A 108.8
C23 C24 H24A 108.8
N4 C24 H24B 108.8
C23 C24 H24B 108.8
H24A C24 H24B 107.7
N3 C25 H25A 109.5
N3 C25 H25B 109.5
H25A C25 H25B 109.5
N3 C25 H25C 109.5
H25A C25 H25C 109.5
H25B C25 H25C 109.5
N3 C26 H26A 109.5
N3 C26 H26B 109.5
H26A C26 H26B 109.5
N3 C26 H26C 109.5
H26A C26 H26C 109.5
H26B C26 H26C 109.5
N4 C27 H27A 109.5
N4 C27 H27B 109.5
H27A C27 H27B 109.5
N4 C27 H27C 109.5
H27A C27 H27C 109.5
H27B C27 H27C 109.5
N4 C28 H28A 109.5
N4 C28 H28B 109.5
H28A C28 H28B 109.5
N4 C28 H28C 109.5
H28A C28 H28C 109.5
H28B C28 H28C 109.5

loop_
_geom_bond_atom_site_label_1
_geom_bond_atom_site_label_2
_geom_bond_distance
Mg1 N2 2.0014(18)
Mg1 N1 2.0791(17)
Mg1 C1 2.200(2)
Mg1 Na1 3.0706(10)
Na1 N1 2.4523(18)
Na1 N3 2.4739(19)
Na1 N4 2.5094(19)
Na1 C1 2.669(2)
Na1 H1B 2.24(3)
N1 C5 1.479(3)
N1 C9 1.480(3)
N2 C18 1.463(3)
N2 C14 1.463(3)
N3 C25 1.468(3)
N3 C26 1.469(3)
N3 C23 1.473(3)
N4 C28 1.461(3)
N4 C27 1.465(3)
N4 C24 1.472(3)
C1 C2 1.536(3)
C1 H1A 0.90(3)
C1 H1B 1.13(3)
C2 C3 1.550(3)
C2 H2A 0.9900
C2 H2B 0.9900
C3 C4 1.497(4)
C3 H3A 0.9900
C3 H3B 0.9900
C4 H4A 0.9800
C4 H4B 0.9800
C4 H4C 0.9800
C5 C10 1.538(3)
C5 C6 1.544(3)
C5 C11 1.554(3)
C6 C7 1.518(3)
C6 H6A 0.9900
C6 H6B 0.9900
C7 C8 1.519(3)
C7 H7A 0.9900
C7 H7B 0.9900
C8 C9 1.544(3)
C8 H8A 0.9900
C8 H8B 0.9900
C9 C12 1.528(3)
C9 C13 1.549(3)
C10 H10A 0.9800
C10 H10B 0.9800
C10 H10C 0.9800
C11 H11A 0.9800
C11 H11B 0.9800
C11 H11C 0.9800
C12 H12A 0.9800
C12 H12B 0.9800
C12 H12C 0.9800
C13 H13A 0.9800
C13 H13B 0.9800
C13 H13C 0.9800
C14 C20 1.528(3)
C14 C15 1.544(3)
C14 C19 1.554(3)
C15 C16 1.514(3)
C15 H15A 0.9900
C15 H15B 0.9900
C16 C17 1.512(3)
C16 H16A 0.9900
C16 H16B 0.9900
C17 C18 1.538(3)
C17 H17A 0.9900
C17 H17B 0.9900
C18 C21 1.539(3)
C18 C22 1.544(3)
C19 H19A 0.9800
C19 H19B 0.9800
C19 H19C 0.9800
C20 H20A 0.9800
C20 H20B 0.9800
C20 H20C 0.9800
C21 H21A 0.9800
C21 H21B 0.9800
C21 H21C 0.9800
C22 H22A 0.9800
C22 H22B 0.9800
C22 H22C 0.9800
C23 C24 1.513(3)
C23 H23A 0.9900
C23 H23B 0.9900
C24 H24A 0.9900
C24 H24B 0.9900
C25 H25A 0.9800
C25 H25B 0.9800
C25 H25C 0.9800
C26 H26A 0.9800
C26 H26B 0.9800
C26 H26C 0.9800
C27 H27A 0.9800
C27 H27B 0.9800
C27 H27C 0.9800
C28 H28A 0.9800
C28 H28B 0.9800
C28 H28C 0.9800

loop_
_geom_torsion_atom_site_label_1
_geom_torsion_atom_site_label_2
_geom_torsion_atom_site_label_3
_geom_torsion_atom_site_label_4
_geom_torsion
N2 Mg1 Na1 N1 114.2(2)
C1 Mg1 Na1 N1 -161.14(11)
N2 Mg1 Na1 N3 -143.7(2)
N1 Mg1 Na1 N3 102.03(12)
C1 Mg1 Na1 N3 -59.11(14)
N2 Mg1 Na1 N4 -15.5(2)
N1 Mg1 Na1 N4 -129.72(9)
C1 Mg1 Na1 N4 69.14(11)
N2 Mg1 Na1 C1 -84.6(2)
N1 Mg1 Na1 C1 161.14(11)
N2 Mg1 N1 C5 94.36(16)
C1 Mg1 N1 C5 -88.28(16)
Na1 Mg1 N1 C5 -105.10(14)
N2 Mg1 N1 C9 -56.38(18)
C1 Mg1 N1 C9 120.98(15)
Na1 Mg1 N1 C9 104.16(15)
N2 Mg1 N1 Na1 -160.54(8)
C1 Mg1 N1 Na1 16.82(10)
N3 Na1 N1 C5 -20.88(16)
N4 Na1 N1 C5 -154.61(12)
C1 Na1 N1 C5 104.31(13)
Mg1 Na1 N1 C5 117.42(13)
N3 Na1 N1 C9 102.03(14)
N4 Na1 N1 C9 -31.70(16)
C1 Na1 N1 C9 -132.77(13)
Mg1 Na1 N1 C9 -119.66(13)
N3 Na1 N1 Mg1 -138.31(8)
N4 Na1 N1 Mg1 87.96(10)
C1 Na1 N1 Mg1 -13.11(8)
N1 Mg1 N2 C18 100.25(17)
C1 Mg1 N2 C18 -76.88(18)
Na1 Mg1 N2 C18 -1.5(3)
N1 Mg1 N2 C14 -75.68(17)
C1 Mg1 N2 C14 107.19(16)
Na1 Mg1 N2 C14 -177.38(16)
N1 Na1 N3 C25 -16.2(2)
N4 Na1 N3 C25 135.22(18)
C1 Na1 N3 C25 -129.76(18)
Mg1 Na1 N3 C25 -87.3(2)
N1 Na1 N3 C26 105.95(15)
N4 Na1 N3 C26 -102.63(14)
C1 Na1 N3 C26 -7.61(16)
Mg1 Na1 N3 C26 34.89(19)
N1 Na1 N3 C23 -137.58(13)
N4 Na1 N3 C23 13.85(12)
C1 Na1 N3 C23 108.86(14)
Mg1 Na1 N3 C23 151.37(12)
N1 Na1 N4 C28 -77.64(18)
N3 Na1 N4 C28 133.62(16)
C1 Na1 N4 C28 17.87(17)
Mg1 Na1 N4 C28 -23.82(17)
N1 Na1 N4 C27 45.81(18)
N3 Na1 N4 C27 -102.92(15)
C1 Na1 N4 C27 141.33(15)
Mg1 Na1 N4 C27 99.63(14)
N1 Na1 N4 C24 164.34(12)
N3 Na1 N4 C24 15.60(12)
C1 Na1 N4 C24 -100.14(13)
Mg1 Na1 N4 C24 -141.84(11)
N2 Mg1 C1 C2 -42.7(2)
N1 Mg1 C1 C2 139.49(16)
Na1 Mg1 C1 C2 155.2(2)
N2 Mg1 C1 Na1 162.02(7)
N1 Mg1 C1 Na1 -15.74(9)
N1 Na1 C1 C2 -93.3(4)
N3 Na1 C1 C2 46.8(4)
N4 Na1 C1 C2 126.6(4)
Mg1 Na1 C1 C2 -106.0(4)
N1 Na1 C1 Mg1 12.63(7)
N3 Na1 C1 Mg1 152.74(7)
N4 Na1 C1 Mg1 -127.44(8)
Mg1 C1 C2 C3 174.93(16)
Na1 C1 C2 C3 -85.7(4)
C1 C2 C3 C4 -66.1(3)
C9 N1 C5 C10 -167.11(17)
Mg1 N1 C5 C10 41.0(2)
Na1 N1 C5 C10 -51.54(17)
C9 N1 C5 C6 -49.4(2)
Mg1 N1 C5 C6 158.68(14)
Na1 N1 C5 C6 66.18(18)
C9 N1 C5 C11 74.4(2)
Mg1 N1 C5 C11 -77.6(2)
Na1 N1 C5 C11 -170.06(15)
N1 C5 C6 C7 52.3(2)
C10 C5 C6 C7 170.05(18)
C11 C5 C6 C7 -75.6(2)
C5 C6 C7 C8 -55.4(3)
C6 C7 C8 C9 55.1(3)
C5 N1 C9 C12 167.63(17)
Mg1 N1 C9 C12 -41.1(2)
Na1 N1 C9 C12 51.54(17)
C5 N1 C9 C8 49.2(2)
Mg1 N1 C9 C8 -159.48(14)
Na1 N1 C9 C8 -66.85(17)
C5 N1 C9 C13 -75.5(2)
Mg1 N1 C9 C13 75.8(2)
Na1 N1 C9 C13 168.45(16)
C7 C8 C9 N1 -51.7(2)
C7 C8 C9 C12 -169.86(18)
C7 C8 C9 C13 76.2(2)
C18 N2 C14 C20 161.70(18)
Mg1 N2 C14 C20 -22.2(2)
C18 N2 C14 C15 44.7(2)
Mg1 N2 C14 C15 -139.22(15)
C18 N2 C14 C19 -80.5(2)
Mg1 N2 C14 C19 95.55(19)
N2 C14 C15 C16 -49.6(3)
C20 C14 C15 C16 -166.6(2)
C19 C14 C15 C16 77.5(2)
C14 C15 C16 C17 54.7(3)
C15 C16 C17 C18 -54.8(3)
C14 N2 C18 C17 -44.9(3)
Mg1 N2 C18 C17 139.02(16)
C14 N2 C18 C21 79.4(2)
Mg1 N2 C18 C21 -96.7(2)
C14 N2 C18 C22 -161.79(18)
Mg1 N2 C18 C22 22.1(2)
C16 C17 C18 N2 49.9(3)
C16 C17 C18 C21 -77.5(2)
C16 C17 C18 C22 167.1(2)
C25 N3 C23 C24 -172.63(18)
C26 N3 C23 C24 68.3(2)
Na1 N3 C23 C24 -43.66(19)
C28 N4 C24 C23 -165.63(19)
C27 N4 C24 C23 75.5(2)
Na1 N4 C24 C23 -45.07(19)
N3 C23 C24 N4 66.4(2)
